data_7127116
loop_
_publ_author_name
'B S, Anju'
'Bhattacharjee, Rameswar'
'Gupta, Shourya'
'Ahammad, Soniya'
'Datta, Ayan'
'Kundu, Subrata'

_publ_section_title
;
 Deoxygenation of nitrosoarene by N-heterocyclic carbene (NHC): an elusive
 Breslow-type intermediate bridging carbene and nitrene.
;
_journal_issue 81
_journal_name_full 'Chemical communications (Cambridge, England)'
_journal_page_first 12166
_journal_page_last 12169
_journal_paper_doi 10.1039/d0cc05192f
_journal_volume 56
_journal_year 2020
_chemical_formula_moiety 'C27 H26 Br3 N3'
_chemical_formula_sum 'C27 H26 Br3 N3'
_chemical_formula_weight 632.24
_space_group_crystal_system monoclinic
_space_group_IT_number 14
_space_group_name_Hall '-P 2ybc'
_space_group_name_H-M_alt 'P 1 21/c 1'
_atom_sites_solution_hydrogens geom
_audit_creation_method SHELXL-2018/3
_audit_update_record
;
2020-07-19 deposited with the CCDC.	2020-08-24 downloaded from the CCDC.
;
_cell_angle_alpha 90
_cell_angle_beta 100.315(2)
_cell_angle_gamma 90
_cell_formula_units_Z 4
_cell_length_a 8.2431(5)
_cell_length_b 26.7192(16)
_cell_length_c 12.0799(8)
_cell_measurement_reflns_used 3825
_cell_measurement_temperature 150(2)
_cell_measurement_theta_max 22.23
_cell_measurement_theta_min 2.2935
_cell_volume 2617.6(3)
_computing_structure_refinement 'SHELXL-2018/3 (Sheldrick, 2018)'
_computing_structure_solution 'SHELXT 2014/5 (Sheldrick, 2014)'
_diffrn_ambient_temperature 150(2)
_diffrn_measured_fraction_theta_full 1.000
_diffrn_measured_fraction_theta_max 0.996
_diffrn_measurement_device 'Bruker APEX ApexII CCD'
_diffrn_measurement_method 'profile data from \f and \w scans'
_diffrn_radiation_monochromator 'multilayer mirrors'
_diffrn_radiation_source 'fine-focus sealed tube'
_diffrn_radiation_type MoK\a
_diffrn_radiation_wavelength 0.71073
_diffrn_reflns_av_R_equivalents 0.0865
_diffrn_reflns_av_unetI/netI 0.0838
_diffrn_reflns_Laue_measured_fraction_full 1.000
_diffrn_reflns_Laue_measured_fraction_max 0.996
_diffrn_reflns_limit_h_max 10
_diffrn_reflns_limit_h_min -10
_diffrn_reflns_limit_k_max 35
_diffrn_reflns_limit_k_min -35
_diffrn_reflns_limit_l_max 16
_diffrn_reflns_limit_l_min -15
_diffrn_reflns_number 32544
_diffrn_reflns_point_group_measured_fraction_full 1.000
_diffrn_reflns_point_group_measured_fraction_max 0.996
_diffrn_reflns_theta_full 28.000
_diffrn_reflns_theta_max 28.342
_diffrn_reflns_theta_min 2.511
_exptl_absorpt_coefficient_mu 4.643
_exptl_absorpt_correction_T_max 0.7457
_exptl_absorpt_correction_T_min 0.5433
_exptl_absorpt_correction_type multi-scan
_exptl_absorpt_process_details 'SADABS V2016/2 (Bruker, 2016)'
_exptl_crystal_colour colorless
_exptl_crystal_density_diffrn 1.604
_exptl_crystal_density_method 'not measured'
_exptl_crystal_description block
_exptl_crystal_F_000 1256
_exptl_crystal_size_max 0.175
_exptl_crystal_size_mid 0.125
_exptl_crystal_size_min 0.065
_refine_diff_density_max 1.048
_refine_diff_density_min -0.822
_refine_diff_density_rms 0.115
_refine_ls_extinction_method none
_refine_ls_goodness_of_fit_ref 1.007
_refine_ls_hydrogen_treatment constr
_refine_ls_matrix_type full
_refine_ls_number_parameters 304
_refine_ls_number_reflns 6491
_refine_ls_number_restraints 0
_refine_ls_restrained_S_all 1.007
_refine_ls_R_factor_all 0.0894
_refine_ls_R_factor_gt 0.0440
_refine_ls_shift/su_max 0.002
_refine_ls_shift/su_mean 0.000
_refine_ls_structure_factor_coef Fsqd
_refine_ls_weighting_details 'w=1/[\s^2^(Fo^2^)+(0.0285P)^2^+0.9601P] where P=(Fo^2^+2Fc^2^)/3'
_refine_ls_weighting_scheme calc
_refine_ls_wR_factor_gt 0.0791
_refine_ls_wR_factor_ref 0.0912
_reflns_Friedel_coverage 0.000
_reflns_number_gt 4221
_reflns_number_total 6491
_reflns_threshold_expression 'I > 2\s(I)'
_cod_data_source_file d0cc05192f2.cif
_cod_data_source_block ABS318
_cod_depositor_comments 'Adding full bibliography for 7127116.cif.'
_cod_original_sg_symbol_H-M 'P 21/c'
_cod_database_code 7127116
_shelx_shelxl_version_number 2018/3
_shelx_space_group_comment
;
The symmetry employed for this shelxl refinement is uniquely defined
by the following loop, which should always be used as a source of
symmetry information in preference to the above space-group names.
They are only intended as comments.
;
_shelx_estimated_absorpt_t_min 0.497
_shelx_estimated_absorpt_t_max 0.752

loop_
_space_group_symop_operation_xyz
'x, y, z'
'-x, y+1/2, -z+1/2'
'-x, -y, -z'
'x, -y-1/2, z-1/2'

loop_
_atom_site_label
_atom_site_type_symbol
_atom_site_fract_x
_atom_site_fract_y
_atom_site_fract_z
_atom_site_U_iso_or_equiv
_atom_site_adp_type
_atom_site_occupancy
_atom_site_site_symmetry_order
_atom_site_calc_flag
_atom_site_refinement_flags_posn
_atom_site_refinement_flags_adp
_atom_site_refinement_flags_occupancy
_atom_site_disorder_assembly
_atom_site_disorder_group
Br1 Br 1.04805(5) 0.67541(2) 0.64559(3) 0.02706(11) Uani 1 1 d . . . . .
Br2 Br 0.85011(6) 0.51266(2) 0.35774(3) 0.03132(12) Uani 1 1 d . . . . .
Br3 Br 0.37636(5) 0.65160(2) 0.44544(3) 0.03096(12) Uani 1 1 d . . . . .
N1 N 0.7377(4) 0.66887(10) 0.8127(2) 0.0194(7) Uani 1 1 d . . . . .
N2 N 0.6829(4) 0.74732(10) 0.7701(2) 0.0200(7) Uani 1 1 d . . . . .
N3 N 0.6667(4) 0.69452(10) 0.6143(2) 0.0153(6) Uani 1 1 d . . . . .
C1 C 0.6982(4) 0.70118(12) 0.7222(3) 0.0149(8) Uani 1 1 d . . . . .
C2 C 0.7405(5) 0.69550(15) 0.9133(3) 0.0287(10) Uani 1 1 d . . . . .
H2 H 0.762120 0.681867 0.987149 0.034 Uiso 1 1 calc R U . . .
C3 C 0.7078(5) 0.74272(14) 0.8872(3) 0.0280(10) Uani 1 1 d . . . . .
H3 H 0.702063 0.769130 0.938970 0.034 Uiso 1 1 calc R U . . .
C4 C 0.7536(5) 0.61557(13) 0.8096(3) 0.0169(8) Uani 1 1 d . . . . .
C5 C 0.9035(5) 0.59334(14) 0.8539(3) 0.0230(9) Uani 1 1 d . . . . .
C6 C 0.9130(5) 0.54140(15) 0.8477(3) 0.0249(9) Uani 1 1 d . . . . .
H6 H 1.014313 0.525523 0.878187 0.030 Uiso 1 1 calc R U . . .
C7 C 0.7812(5) 0.51186(14) 0.7991(3) 0.0236(9) Uani 1 1 d . . . . .
C8 C 0.6330(5) 0.53593(14) 0.7599(3) 0.0232(9) Uani 1 1 d . . . . .
H8 H 0.540560 0.516377 0.727118 0.028 Uiso 1 1 calc R U . . .
C9 C 0.6142(5) 0.58731(13) 0.7665(3) 0.0210(8) Uani 1 1 d . . . . .
C13 C 0.6597(5) 0.79427(12) 0.7118(3) 0.0169(8) Uani 1 1 d . . . . .
C14 C 0.5030(5) 0.80751(14) 0.6557(3) 0.0222(9) Uani 1 1 d . . . . .
C15 C 0.4829(5) 0.85432(14) 0.6065(3) 0.0260(9) Uani 1 1 d . . . . .
H15 H 0.377031 0.863510 0.566757 0.031 Uiso 1 1 calc R U . . .
C16 C 0.6104(5) 0.88828(14) 0.6128(3) 0.0239(9) Uani 1 1 d . . . . .
C17 C 0.7647(5) 0.87366(13) 0.6700(3) 0.0223(9) Uani 1 1 d . . . . .
H17 H 0.854100 0.896495 0.675021 0.027 Uiso 1 1 calc R U . . .
C18 C 0.7931(5) 0.82704(13) 0.7202(3) 0.0187(8) Uani 1 1 d . . . . .
C10 C 1.0490(5) 0.62257(16) 0.9140(3) 0.0332(10) Uani 1 1 d . . . . .
H10A H 1.043556 0.656944 0.885288 0.050 Uiso 1 1 calc R U . . .
H10B H 1.151278 0.606775 0.901075 0.050 Uiso 1 1 calc R U . . .
H10C H 1.046975 0.623035 0.994885 0.050 Uiso 1 1 calc R U . . .
C11 C 0.7982(5) 0.45603(14) 0.7909(4) 0.0381(11) Uani 1 1 d . . . . .
H11A H 0.817956 0.447185 0.715682 0.057 Uiso 1 1 calc R U . . .
H11B H 0.696606 0.439892 0.804070 0.057 Uiso 1 1 calc R U . . .
H11C H 0.891126 0.444612 0.847526 0.057 Uiso 1 1 calc R U . . .
C12 C 0.4474(5) 0.61097(15) 0.7384(4) 0.0305(10) Uani 1 1 d . . . . .
H12A H 0.417972 0.625608 0.806470 0.046 Uiso 1 1 calc R U . . .
H12B H 0.365806 0.585519 0.708110 0.046 Uiso 1 1 calc R U . . .
H12C H 0.449224 0.637265 0.682047 0.046 Uiso 1 1 calc R U . . .
C19 C 0.3611(5) 0.77174(15) 0.6492(4) 0.0330(10) Uani 1 1 d . . . . .
H19A H 0.378923 0.743000 0.602456 0.050 Uiso 1 1 calc R U . . .
H19B H 0.258576 0.788720 0.615966 0.050 Uiso 1 1 calc R U . . .
H19C H 0.353321 0.760160 0.725083 0.050 Uiso 1 1 calc R U . . .
C20 C 0.5857(6) 0.93953(14) 0.5596(3) 0.0342(11) Uani 1 1 d . . . . .
H20A H 0.473094 0.942248 0.516983 0.051 Uiso 1 1 calc R U . . .
H20B H 0.664560 0.944422 0.508680 0.051 Uiso 1 1 calc R U . . .
H20C H 0.603398 0.965174 0.618500 0.051 Uiso 1 1 calc R U . . .
C21 C 0.9630(5) 0.81240(15) 0.7800(4) 0.0315(10) Uani 1 1 d . . . . .
H21A H 0.962627 0.808909 0.860750 0.047 Uiso 1 1 calc R U . . .
H21B H 1.042361 0.838306 0.768231 0.047 Uiso 1 1 calc R U . . .
H21C H 0.994555 0.780464 0.750054 0.047 Uiso 1 1 calc R U . . .
C22 C 0.7118(4) 0.65251(12) 0.5611(3) 0.0153(8) Uani 1 1 d . . . . .
C23 C 0.8751(4) 0.63618(13) 0.5654(3) 0.0183(8) Uani 1 1 d . . . . .
C24 C 0.9175(5) 0.59519(13) 0.5072(3) 0.0205(8) Uani 1 1 d . . . . .
H24 H 1.029310 0.584893 0.515253 0.025 Uiso 1 1 calc R U . . .
C25 C 0.7958(5) 0.56955(13) 0.4376(3) 0.0211(8) Uani 1 1 d . . . . .
C26 C 0.6337(5) 0.58619(13) 0.4210(3) 0.0221(9) Uani 1 1 d . . . . .
H26 H 0.550284 0.569572 0.369635 0.026 Uiso 1 1 calc R U . . .
C27 C 0.5965(4) 0.62689(13) 0.4800(3) 0.0179(8) Uani 1 1 d . . . . .

loop_
_atom_site_aniso_label
_atom_site_aniso_U_11
_atom_site_aniso_U_22
_atom_site_aniso_U_33
_atom_site_aniso_U_23
_atom_site_aniso_U_13
_atom_site_aniso_U_12
Br1 0.0184(2) 0.0302(2) 0.0320(2) -0.00933(18) 0.00277(17) -0.00314(18)
Br2 0.0430(3) 0.0208(2) 0.0297(2) -0.00829(18) 0.0052(2) 0.00799(19)
Br3 0.0200(2) 0.0375(2) 0.0328(2) -0.01079(19) -0.00227(18) 0.00474(19)
N1 0.0321(19) 0.0135(15) 0.0129(15) -0.0004(12) 0.0046(14) 0.0011(14)
N2 0.0308(19) 0.0150(15) 0.0152(15) -0.0014(12) 0.0070(14) -0.0004(14)
N3 0.0193(17) 0.0126(14) 0.0146(15) 0.0004(12) 0.0048(13) 0.0009(13)
C1 0.0155(19) 0.0131(17) 0.0167(18) -0.0014(14) 0.0045(15) 0.0010(15)
C2 0.046(3) 0.028(2) 0.0125(18) -0.0001(17) 0.0051(19) -0.003(2)
C3 0.048(3) 0.022(2) 0.0163(19) -0.0057(17) 0.0126(19) -0.003(2)
C4 0.027(2) 0.0157(17) 0.0098(16) -0.0009(14) 0.0071(16) 0.0022(17)
C5 0.024(2) 0.026(2) 0.0187(19) 0.0067(17) 0.0019(17) -0.0025(18)
C6 0.022(2) 0.028(2) 0.025(2) 0.0077(18) 0.0057(18) 0.0108(18)
C7 0.032(2) 0.0175(19) 0.023(2) 0.0019(16) 0.0100(18) 0.0032(18)
C8 0.024(2) 0.021(2) 0.025(2) 0.0012(17) 0.0042(18) -0.0051(18)
C9 0.024(2) 0.020(2) 0.0194(19) 0.0054(16) 0.0060(17) 0.0017(17)
C13 0.025(2) 0.0081(16) 0.0182(18) -0.0045(14) 0.0050(16) 0.0002(15)
C14 0.022(2) 0.023(2) 0.022(2) -0.0075(17) 0.0036(17) -0.0013(17)
C15 0.027(2) 0.026(2) 0.024(2) -0.0037(17) 0.0011(18) 0.0077(19)
C16 0.040(3) 0.0159(19) 0.0179(19) -0.0014(15) 0.0097(18) 0.0087(18)
C17 0.034(2) 0.0154(18) 0.0202(19) -0.0072(16) 0.0114(18) -0.0085(18)
C18 0.022(2) 0.0182(18) 0.0161(17) -0.0046(15) 0.0048(16) -0.0009(17)
C10 0.029(2) 0.037(3) 0.030(2) 0.004(2) -0.003(2) -0.005(2)
C11 0.041(3) 0.019(2) 0.058(3) 0.004(2) 0.017(2) 0.004(2)
C12 0.019(2) 0.026(2) 0.047(3) 0.011(2) 0.008(2) 0.0005(18)
C19 0.022(2) 0.027(2) 0.049(3) -0.004(2) 0.005(2) -0.0029(19)
C20 0.055(3) 0.019(2) 0.030(2) 0.0044(18) 0.011(2) 0.007(2)
C21 0.025(2) 0.031(2) 0.038(2) -0.002(2) 0.003(2) -0.0006(19)
C22 0.021(2) 0.0106(17) 0.0153(17) 0.0017(14) 0.0051(15) -0.0005(15)
C23 0.019(2) 0.0205(19) 0.0146(17) 0.0025(15) 0.0019(16) -0.0019(16)
C24 0.024(2) 0.0170(18) 0.0216(19) 0.0001(16) 0.0072(17) 0.0073(17)
C25 0.029(2) 0.0155(18) 0.0191(19) -0.0035(15) 0.0059(17) -0.0011(17)
C26 0.027(2) 0.019(2) 0.0190(19) -0.0047(16) 0.0003(17) -0.0050(17)
C27 0.0166(19) 0.0199(19) 0.0172(18) -0.0023(15) 0.0031(16) 0.0001(16)

loop_
_atom_type_symbol
_atom_type_description
_atom_type_scat_dispersion_real
_atom_type_scat_dispersion_imag
_atom_type_scat_source
C C 0.0033 0.0016 'International Tables Vol C Tables 4.2.6.8 and 6.1.1.4'
H H 0.0000 0.0000 'International Tables Vol C Tables 4.2.6.8 and 6.1.1.4'
N N 0.0061 0.0033 'International Tables Vol C Tables 4.2.6.8 and 6.1.1.4'
Br Br -0.2901 2.4595 'International Tables Vol C Tables 4.2.6.8 and 6.1.1.4'

loop_
_geom_angle_atom_site_label_1
_geom_angle_atom_site_label_2
_geom_angle_atom_site_label_3
_geom_angle
_geom_angle_site_symmetry_1
_geom_angle_site_symmetry_3
_geom_angle_publ_flag
C1 N1 C2 109.4(3) . . ?
C1 N1 C4 127.5(3) . . ?
C2 N1 C4 122.7(3) . . ?
C1 N2 C3 109.8(3) . . ?
C1 N2 C13 126.2(3) . . ?
C3 N2 C13 123.8(3) . . ?
C1 N3 C22 124.0(3) . . ?
N3 C1 N2 121.9(3) . . ?
N3 C1 N1 133.3(3) . . ?
N2 C1 N1 104.6(3) . . ?
C3 C2 N1 107.8(3) . . ?
C3 C2 H2 126.1 . . ?
N1 C2 H2 126.1 . . ?
C2 C3 N2 108.3(3) . . ?
C2 C3 H3 125.9 . . ?
N2 C3 H3 125.9 . . ?
C5 C4 C9 121.9(3) . . ?
C5 C4 N1 119.6(3) . . ?
C9 C4 N1 118.4(3) . . ?
C4 C5 C6 117.4(4) . . ?
C4 C5 C10 122.8(3) . . ?
C6 C5 C10 119.7(4) . . ?
C7 C6 C5 122.9(4) . . ?
C7 C6 H6 118.6 . . ?
C5 C6 H6 118.6 . . ?
C6 C7 C8 117.2(3) . . ?
C6 C7 C11 121.2(4) . . ?
C8 C7 C11 121.6(4) . . ?
C7 C8 C9 122.7(4) . . ?
C7 C8 H8 118.6 . . ?
C9 C8 H8 118.6 . . ?
C8 C9 C4 117.7(3) . . ?
C8 C9 C12 120.9(3) . . ?
C4 C9 C12 121.2(3) . . ?
C14 C13 C18 121.8(3) . . ?
C14 C13 N2 119.4(3) . . ?
C18 C13 N2 118.6(3) . . ?
C15 C14 C13 117.9(4) . . ?
C15 C14 C19 121.4(4) . . ?
C13 C14 C19 120.6(3) . . ?
C16 C15 C14 122.7(4) . . ?
C16 C15 H15 118.7 . . ?
C14 C15 H15 118.7 . . ?
C15 C16 C17 117.5(3) . . ?
C15 C16 C20 121.9(4) . . ?
C17 C16 C20 120.5(4) . . ?
C16 C17 C18 122.5(4) . . ?
C16 C17 H17 118.7 . . ?
C18 C17 H17 118.7 . . ?
C17 C18 C13 117.6(3) . . ?
C17 C18 C21 120.8(3) . . ?
C13 C18 C21 121.6(3) . . ?
C5 C10 H10A 109.5 . . ?
C5 C10 H10B 109.5 . . ?
H10A C10 H10B 109.5 . . ?
C5 C10 H10C 109.5 . . ?
H10A C10 H10C 109.5 . . ?
H10B C10 H10C 109.5 . . ?
C7 C11 H11A 109.5 . . ?
C7 C11 H11B 109.5 . . ?
H11A C11 H11B 109.5 . . ?
C7 C11 H11C 109.5 . . ?
H11A C11 H11C 109.5 . . ?
H11B C11 H11C 109.5 . . ?
C9 C12 H12A 109.5 . . ?
C9 C12 H12B 109.5 . . ?
H12A C12 H12B 109.5 . . ?
C9 C12 H12C 109.5 . . ?
H12A C12 H12C 109.5 . . ?
H12B C12 H12C 109.5 . . ?
C14 C19 H19A 109.5 . . ?
C14 C19 H19B 109.5 . . ?
H19A C19 H19B 109.5 . . ?
C14 C19 H19C 109.5 . . ?
H19A C19 H19C 109.5 . . ?
H19B C19 H19C 109.5 . . ?
C16 C20 H20A 109.5 . . ?
C16 C20 H20B 109.5 . . ?
H20A C20 H20B 109.5 . . ?
C16 C20 H20C 109.5 . . ?
H20A C20 H20C 109.5 . . ?
H20B C20 H20C 109.5 . . ?
C18 C21 H21A 109.5 . . ?
C18 C21 H21B 109.5 . . ?
H21A C21 H21B 109.5 . . ?
C18 C21 H21C 109.5 . . ?
H21A C21 H21C 109.5 . . ?
H21B C21 H21C 109.5 . . ?
N3 C22 C27 120.9(3) . . ?
N3 C22 C23 124.9(3) . . ?
C27 C22 C23 113.3(3) . . ?
C24 C23 C22 123.8(3) . . ?
C24 C23 Br1 117.7(3) . . ?
C22 C23 Br1 118.4(3) . . ?
C25 C24 C23 119.0(3) . . ?
C25 C24 H24 120.5 . . ?
C23 C24 H24 120.5 . . ?
C24 C25 C26 120.5(3) . . ?
C24 C25 Br2 119.9(3) . . ?
C26 C25 Br2 119.5(3) . . ?
C27 C26 C25 118.7(3) . . ?
C27 C26 H26 120.6 . . ?
C25 C26 H26 120.6 . . ?
C26 C27 C22 124.2(3) . . ?
C26 C27 Br3 117.1(3) . . ?
C22 C27 Br3 118.7(3) . . ?

loop_
_geom_bond_atom_site_label_1
_geom_bond_atom_site_label_2
_geom_bond_distance
_geom_bond_site_symmetry_2
_geom_bond_publ_flag
Br1 C23 1.891(4) . ?
Br2 C25 1.896(4) . ?
Br3 C27 1.906(4) . ?
N1 C1 1.385(4) . ?
N1 C2 1.405(4) . ?
N1 C4 1.431(4) . ?
N2 C1 1.377(4) . ?
N2 C3 1.398(4) . ?
N2 C13 1.435(4) . ?
N3 C1 1.295(4) . ?
N3 C22 1.377(4) . ?
C2 C3 1.317(5) . ?
C2 H2 0.9500 . ?
C3 H3 0.9500 . ?
C4 C5 1.389(5) . ?
C4 C9 1.395(5) . ?
C5 C6 1.393(5) . ?
C5 C10 1.505(5) . ?
C6 C7 1.386(5) . ?
C6 H6 0.9500 . ?
C7 C8 1.386(5) . ?
C7 C11 1.503(5) . ?
C8 C9 1.386(5) . ?
C8 H8 0.9500 . ?
C9 C12 1.496(5) . ?
C13 C14 1.393(5) . ?
C13 C18 1.395(5) . ?
C14 C15 1.382(5) . ?
C14 C19 1.501(5) . ?
C15 C16 1.380(5) . ?
C15 H15 0.9500 . ?
C16 C17 1.391(5) . ?
C16 C20 1.511(5) . ?
C17 C18 1.387(5) . ?
C17 H17 0.9500 . ?
C18 C21 1.508(5) . ?
C10 H10A 0.9800 . ?
C10 H10B 0.9800 . ?
C10 H10C 0.9800 . ?
C11 H11A 0.9800 . ?
C11 H11B 0.9800 . ?
C11 H11C 0.9800 . ?
C12 H12A 0.9800 . ?
C12 H12B 0.9800 . ?
C12 H12C 0.9800 . ?
C19 H19A 0.9800 . ?
C19 H19B 0.9800 . ?
C19 H19C 0.9800 . ?
C20 H20A 0.9800 . ?
C20 H20B 0.9800 . ?
C20 H20C 0.9800 . ?
C21 H21A 0.9800 . ?
C21 H21B 0.9800 . ?
C21 H21C 0.9800 . ?
C22 C27 1.413(5) . ?
C22 C23 1.407(5) . ?
C23 C24 1.380(5) . ?
C24 C25 1.372(5) . ?
C24 H24 0.9500 . ?
C25 C26 1.388(5) . ?
C26 C27 1.365(5) . ?
C26 H26 0.9500 . ?

loop_
_geom_torsion_atom_site_label_1
_geom_torsion_atom_site_label_2
_geom_torsion_atom_site_label_3
_geom_torsion_atom_site_label_4
_geom_torsion
_geom_torsion_site_symmetry_1
_geom_torsion_site_symmetry_2
_geom_torsion_site_symmetry_3
_geom_torsion_site_symmetry_4
_geom_torsion_publ_flag
C22 N3 C1 N2 165.9(3) . . . . ?
C22 N3 C1 N1 -19.9(6) . . . . ?
C3 N2 C1 N3 173.9(3) . . . . ?
C13 N2 C1 N3 -11.3(6) . . . . ?
C3 N2 C1 N1 -1.7(4) . . . . ?
C13 N2 C1 N1 173.1(3) . . . . ?
C2 N1 C1 N3 -173.0(4) . . . . ?
C4 N1 C1 N3 -0.6(7) . . . . ?
C2 N1 C1 N2 1.9(4) . . . . ?
C4 N1 C1 N2 174.3(3) . . . . ?
C1 N1 C2 C3 -1.3(5) . . . . ?
C4 N1 C2 C3 -174.2(4) . . . . ?
N1 C2 C3 N2 0.2(5) . . . . ?
C1 N2 C3 C2 1.0(5) . . . . ?
C13 N2 C3 C2 -174.0(4) . . . . ?
C1 N1 C4 C5 119.2(4) . . . . ?
C2 N1 C4 C5 -69.2(5) . . . . ?
C1 N1 C4 C9 -63.9(5) . . . . ?
C2 N1 C4 C9 107.7(4) . . . . ?
C9 C4 C5 C6 3.9(5) . . . . ?
N1 C4 C5 C6 -179.4(3) . . . . ?
C9 C4 C5 C10 -171.9(3) . . . . ?
N1 C4 C5 C10 4.9(5) . . . . ?
C4 C5 C6 C7 0.5(6) . . . . ?
C10 C5 C6 C7 176.4(4) . . . . ?
C5 C6 C7 C8 -2.8(6) . . . . ?
C5 C6 C7 C11 178.0(4) . . . . ?
C6 C7 C8 C9 0.8(6) . . . . ?
C11 C7 C8 C9 180.0(4) . . . . ?
C7 C8 C9 C4 3.3(6) . . . . ?
C7 C8 C9 C12 -171.3(4) . . . . ?
C5 C4 C9 C8 -5.7(5) . . . . ?
N1 C4 C9 C8 177.5(3) . . . . ?
C5 C4 C9 C12 168.9(3) . . . . ?
N1 C4 C9 C12 -7.9(5) . . . . ?
C1 N2 C13 C14 80.1(5) . . . . ?
C3 N2 C13 C14 -105.7(4) . . . . ?
C1 N2 C13 C18 -104.6(4) . . . . ?
C3 N2 C13 C18 69.5(5) . . . . ?
C18 C13 C14 C15 0.9(5) . . . . ?
N2 C13 C14 C15 176.0(3) . . . . ?
C18 C13 C14 C19 -179.2(3) . . . . ?
N2 C13 C14 C19 -4.1(5) . . . . ?
C13 C14 C15 C16 -1.2(5) . . . . ?
C19 C14 C15 C16 178.9(4) . . . . ?
C14 C15 C16 C17 0.9(6) . . . . ?
C14 C15 C16 C20 -179.3(3) . . . . ?
C15 C16 C17 C18 -0.2(5) . . . . ?
C20 C16 C17 C18 180.0(3) . . . . ?
C16 C17 C18 C13 -0.1(5) . . . . ?
C16 C17 C18 C21 179.1(3) . . . . ?
C14 C13 C18 C17 -0.2(5) . . . . ?
N2 C13 C18 C17 -175.4(3) . . . . ?
C14 C13 C18 C21 -179.4(3) . . . . ?
N2 C13 C18 C21 5.4(5) . . . . ?
C1 N3 C22 C27 130.9(4) . . . . ?
C1 N3 C22 C23 -60.7(5) . . . . ?
N3 C22 C23 C24 -177.0(3) . . . . ?
C27 C22 C23 C24 -7.8(5) . . . . ?
N3 C22 C23 Br1 -2.2(5) . . . . ?
C27 C22 C23 Br1 167.0(2) . . . . ?
C22 C23 C24 C25 2.5(5) . . . . ?
Br1 C23 C24 C25 -172.3(3) . . . . ?
C23 C24 C25 C26 3.6(5) . . . . ?
C23 C24 C25 Br2 -179.4(3) . . . . ?
C24 C25 C26 C27 -3.5(5) . . . . ?
Br2 C25 C26 C27 179.4(3) . . . . ?
C25 C26 C27 C22 -2.6(6) . . . . ?
C25 C26 C27 Br3 175.0(3) . . . . ?
N3 C22 C27 C26 177.5(3) . . . . ?
C23 C22 C27 C26 7.9(5) . . . . ?
N3 C22 C27 Br3 0.0(4) . . . . ?
C23 C22 C27 Br3 -169.7(2) . . . . ?
